data_7057472
loop_
_publ_author_name
'M\'esz\'aros, J\'anos P.'
'D\"om\"ot\"or, Orsolya'
'Hackl, Carmen M.'
'Roller, Alexander'
'Keppler, Bernhard K.'
'Kandioller, Wolfgang'
'Enyedy, \'Eva A.'

_publ_section_title
;
 Structural and solution equilibrium studies on half-sandwich
 organorhodium complexes of (N,N) donor bidentate ligands
;
_journal_issue 13
_journal_name_full 'New Journal of Chemistry'
_journal_page_first 11174
_journal_paper_doi 10.1039/C8NJ01681J
_journal_volume 42
_journal_year 2018
_chemical_absolute_configuration ad
_chemical_formula_moiety 'C14 H27 Cl N2 Rh, C F3 O3 S'
_chemical_formula_sum 'C15 H27 Cl F3 N2 O3 Rh S'
_chemical_formula_weight 510.80
_chemical_name_common '[Rh (n5-C5Me5)(dmen)Cl](CF3SO3)'
_space_group_crystal_system orthorhombic
_space_group_IT_number 19
_space_group_name_Hall 'P 2ac 2ab'
_space_group_name_H-M_alt 'P 21 21 21'
_symmetry_space_group_name_Hall 'P 2ac 2ab'
_symmetry_space_group_name_H-M 'P 21 21 21'
_atom_sites_solution_hydrogens geom
_atom_sites_solution_primary direct
_audit_creation_date 2017-12-11
_audit_creation_method
;
Olex2 1.2
(compiled 2017.08.10 svn.r3458 for OlexSys, GUI svn.r5381)
;
_audit_update_record
;
2017-12-11 deposited with the CCDC.
2018-06-01 downloaded from the CCDC.
;
_cell_angle_alpha 90
_cell_angle_beta 90
_cell_angle_gamma 90
_cell_formula_units_Z 4
_cell_length_a 8.5159(3)
_cell_length_b 9.7262(4)
_cell_length_c 24.5900(10)
_cell_measurement_reflns_used 9840
_cell_measurement_temperature 100.0
_cell_measurement_theta_max 30.136
_cell_measurement_theta_min 2.530
_cell_volume 2036.72(14)
_computing_cell_refinement 'SAINT V8.32B (?, 2016)'
_computing_data_collection APEX2
_computing_data_reduction 'SAINT V8.32B (?, 2016)'
_computing_molecular_graphics 'Olex2 (Dolomanov et al., 2009)'
_computing_publication_material 'Olex2 (Dolomanov et al., 2009)'
_computing_structure_refinement 'XL (Sheldrick, 2008)'
_computing_structure_solution 'ShelXS (Sheldrick, 2008)'
_diffrn_ambient_temperature 100.0
_diffrn_measured_fraction_theta_full 0.999
_diffrn_measured_fraction_theta_max 1.000
_diffrn_measurement_device_type 'Bruker D8 Venture'
_diffrn_measurement_method '\f and \w scans'
_diffrn_radiation_type MoK\a
_diffrn_radiation_wavelength 0.71073
_diffrn_reflns_av_R_equivalents 0.0271
_diffrn_reflns_av_unetI/netI 0.0107
_diffrn_reflns_Laue_measured_fraction_full 0.999
_diffrn_reflns_Laue_measured_fraction_max 1.000
_diffrn_reflns_limit_h_max 12
_diffrn_reflns_limit_h_min -12
_diffrn_reflns_limit_k_max 13
_diffrn_reflns_limit_k_min -13
_diffrn_reflns_limit_l_max 34
_diffrn_reflns_limit_l_min -34
_diffrn_reflns_number 77632
_diffrn_reflns_point_group_measured_fraction_full 0.999
_diffrn_reflns_point_group_measured_fraction_max 1.000
_diffrn_reflns_theta_full 25.242
_diffrn_reflns_theta_max 30.131
_diffrn_reflns_theta_min 2.252
_diffrn_standards_number 0
_exptl_absorpt_coefficient_mu 1.116
_exptl_absorpt_correction_T_max 0.7460
_exptl_absorpt_correction_T_min 0.6993
_exptl_absorpt_correction_type multi-scan
_exptl_absorpt_process_details
;
SADABS-2012/1 (Bruker,2012) was used for absorption correction. 
wR2(int) was 0.0750 before and 0.0369 after correction. 
The Ratio of minimum to maximum transmission is 0.9374. 
The \l/2 correction factor is 0.0015.
;
_exptl_crystal_colour 'clear orange'
_exptl_crystal_colour_lustre clear
_exptl_crystal_colour_primary orange
_exptl_crystal_density_diffrn 1.666
_exptl_crystal_description block
_exptl_crystal_F_000 1040
_exptl_crystal_size_max 0.38
_exptl_crystal_size_mid 0.28
_exptl_crystal_size_min 0.266
_refine_diff_density_max 0.290
_refine_diff_density_min -0.452
_refine_diff_density_rms 0.050
_refine_ls_abs_structure_details
;
 Flack x determined using 2558 quotients [(I+)-(I-)]/[(I+)+(I-)]
 (Parsons and Flack (2004), Acta Cryst. A60, s61).
;
_refine_ls_abs_structure_Flack -0.024(5)
_refine_ls_extinction_method none
_refine_ls_goodness_of_fit_ref 1.097
_refine_ls_hydrogen_treatment constr
_refine_ls_matrix_type full
_refine_ls_number_parameters 242
_refine_ls_number_reflns 5994
_refine_ls_number_restraints 0
_refine_ls_restrained_S_all 1.097
_refine_ls_R_factor_all 0.0138
_refine_ls_R_factor_gt 0.0135
_refine_ls_shift/su_max 0.002
_refine_ls_shift/su_mean 0.000
_refine_ls_structure_factor_coef Fsqd
_refine_ls_weighting_details 'w=1/[\s^2^(Fo^2^)+(0.0168P)^2^+0.5591P] where P=(Fo^2^+2Fc^2^)/3'
_refine_ls_weighting_scheme calc
_refine_ls_wR_factor_gt 0.0340
_refine_ls_wR_factor_ref 0.0342
_reflns_Friedel_coverage 0.764
_reflns_Friedel_fraction_full 1.000
_reflns_Friedel_fraction_max 1.000
_reflns_number_gt 5929
_reflns_number_total 5994
_reflns_threshold_expression 'I > 2\s(I)'
_cod_data_source_file c8nj01681j2.cif
_cod_data_source_block caha427_p212121
_cod_depositor_comments 'Adding full bibliography for 7057472--7057474.cif.'
_cod_database_code 7057472
_shelxl_version_number 2013-3
_shelx_space_group_comment
;
The symmetry employed for this shelxl refinement is uniquely defined
by the following loop, which should always be used as a source of
symmetry information in preference to the above space-group names.
They are only intended as comments.
;
_shelx_estimated_absorpt_t_max 0.756
_shelx_estimated_absorpt_t_min 0.677

loop_
_space_group_symop_operation_xyz
'x, y, z'
'-x+1/2, -y, z+1/2'
'-x, y+1/2, -z+1/2'
'x+1/2, -y+1/2, -z'

loop_
_atom_site_label
_atom_site_type_symbol
_atom_site_fract_x
_atom_site_fract_y
_atom_site_fract_z
_atom_site_U_iso_or_equiv
_atom_site_adp_type
_atom_site_occupancy
_atom_site_site_symmetry_order
_atom_site_calc_flag
_atom_site_refinement_flags_posn
Rh1 Rh 0.67402(2) 0.49279(2) 0.63794(2) 0.00985(3) Uani 1 1 d .
Cl1 Cl 0.45810(4) 0.47536(4) 0.70069(2) 0.01844(8) Uani 1 1 d .
S1 S 0.54972(5) 0.42949(4) 0.42022(2) 0.02011(8) Uani 1 1 d .
F2 F 0.74646(15) 0.52687(14) 0.34840(5) 0.0363(3) Uani 1 1 d .
C14 C 1.04129(17) 0.4993(2) 0.68050(6) 0.0186(3) Uani 1 1 d .
H14A H 1.0203 0.4840 0.7192 0.028 Uiso 1 1 calc GR
H14B H 1.1368 0.5545 0.6764 0.028 Uiso 1 1 calc GR
H14C H 1.0555 0.4106 0.6622 0.028 Uiso 1 1 calc GR
C7 C 0.6878(2) 0.71411(15) 0.64339(7) 0.0142(3) Uani 1 1 d .
N2 N 0.72600(19) 0.28139(15) 0.65456(7) 0.0190(3) Uani 1 1 d .
H2 H 0.8275 0.2605 0.6359 0.023 Uiso 1 1 calc R
O2 O 0.40436(19) 0.4827(2) 0.44154(7) 0.0404(4) Uani 1 1 d .
N1 N 0.54025(17) 0.39901(15) 0.57331(6) 0.0176(3) Uani 1 1 d .
H1 H 0.5782 0.4412 0.5386 0.021 Uiso 1 1 calc R
O3 O 0.53473(19) 0.30889(15) 0.38620(6) 0.0271(3) Uani 1 1 d .
C2 C 0.6039(3) 0.19628(19) 0.62755(9) 0.0283(4) Uani 1 1 d .
H2A H 0.5039 0.2020 0.6480 0.034 Uiso 1 1 calc R
H2B H 0.6374 0.0989 0.6264 0.034 Uiso 1 1 calc R
F1 F 0.63377(19) 0.68199(12) 0.39708(6) 0.0386(3) Uani 1 1 d .
C13 C 0.7809(2) 0.67924(19) 0.74338(7) 0.0195(3) Uani 1 1 d .
H13A H 0.6764 0.6534 0.7566 0.029 Uiso 1 1 calc GR
H13B H 0.7992 0.7770 0.7506 0.029 Uiso 1 1 calc GR
H13C H 0.8606 0.6243 0.7622 0.029 Uiso 1 1 calc GR
O1 O 0.6777(2) 0.42378(15) 0.45874(6) 0.0305(3) Uani 1 1 d .
C9 C 0.90578(18) 0.57386(16) 0.65547(6) 0.0126(3) Uani 1 1 d .
C4 C 0.7462(3) 0.2415(2) 0.71221(8) 0.0282(4) Uani 1 1 d .
H4A H 0.8328 0.2942 0.7282 0.042 Uiso 1 1 calc GR
H4B H 0.7699 0.1430 0.7144 0.042 Uiso 1 1 calc GR
H4C H 0.6492 0.2608 0.7322 0.042 Uiso 1 1 calc GR
C12 C 0.5536(2) 0.80838(18) 0.65574(8) 0.0218(3) Uani 1 1 d .
H12A H 0.5137 0.8480 0.6218 0.033 Uiso 1 1 calc GR
H12B H 0.5896 0.8823 0.6798 0.033 Uiso 1 1 calc GR
H12C H 0.4697 0.7565 0.6737 0.033 Uiso 1 1 calc GR
C10 C 0.96958(19) 0.51825(18) 0.55344(6) 0.0175(3) Uani 1 1 d .
H10A H 1.0128 0.4303 0.5659 0.026 Uiso 1 1 calc GR
H10B H 1.0558 0.5808 0.5442 0.026 Uiso 1 1 calc GR
H10C H 0.9040 0.5030 0.5212 0.026 Uiso 1 1 calc GR
C1 C 0.5818(3) 0.2504(2) 0.57066(8) 0.0268(4) Uani 1 1 d .
H1A H 0.6799 0.2383 0.5496 0.032 Uiso 1 1 calc R
H1B H 0.4971 0.1988 0.5522 0.032 Uiso 1 1 calc R
C5 C 0.87213(18) 0.58033(16) 0.59776(6) 0.0128(3) Uani 1 1 d .
C15 C 0.6120(2) 0.56117(18) 0.37222(7) 0.0227(3) Uani 1 1 d .
C8 C 0.79084(18) 0.65323(16) 0.68360(6) 0.0133(3) Uani 1 1 d .
F3 F 0.50505(19) 0.57939(15) 0.33314(5) 0.0390(3) Uani 1 1 d .
C11 C 0.6734(2) 0.71856(17) 0.53793(7) 0.0210(3) Uani 1 1 d .
H11A H 0.6946 0.6491 0.5100 0.031 Uiso 1 1 calc GR
H11B H 0.7221 0.8058 0.5274 0.031 Uiso 1 1 calc GR
H11C H 0.5597 0.7313 0.5416 0.031 Uiso 1 1 calc GR
C6 C 0.7402(2) 0.67199(16) 0.59108(6) 0.0138(3) Uani 1 1 d .
C3 C 0.3674(2) 0.4200(2) 0.57477(8) 0.0279(4) Uani 1 1 d .
H3A H 0.3232 0.3716 0.6062 0.042 Uiso 1 1 calc GR
H3B H 0.3206 0.3839 0.5413 0.042 Uiso 1 1 calc GR
H3C H 0.3445 0.5185 0.5778 0.042 Uiso 1 1 calc GR

loop_
_atom_site_aniso_label
_atom_site_aniso_U_11
_atom_site_aniso_U_22
_atom_site_aniso_U_33
_atom_site_aniso_U_23
_atom_site_aniso_U_13
_atom_site_aniso_U_12
Rh1 0.00824(5) 0.00983(5) 0.01148(5) 0.00045(4) 0.00070(3) 0.00016(4)
Cl1 0.01285(15) 0.0237(2) 0.01875(15) 0.00009(14) 0.00569(12) -0.00079(14)
S1 0.0235(2) 0.01867(19) 0.01815(18) -0.00114(15) -0.00109(16) -0.00324(16)
F2 0.0319(6) 0.0406(8) 0.0363(6) -0.0093(5) 0.0134(5) -0.0143(6)
C14 0.0134(6) 0.0240(8) 0.0184(6) -0.0013(7) -0.0041(5) 0.0031(7)
C7 0.0155(7) 0.0106(6) 0.0166(7) 0.0005(5) 0.0003(7) 0.0002(5)
N2 0.0192(7) 0.0127(6) 0.0250(7) 0.0050(5) 0.0063(6) 0.0021(5)
O2 0.0324(7) 0.0481(10) 0.0408(8) -0.0063(8) 0.0153(6) -0.0003(8)
N1 0.0138(6) 0.0212(7) 0.0177(6) -0.0038(5) 0.0013(5) -0.0048(5)
O3 0.0314(7) 0.0183(6) 0.0316(7) -0.0044(5) -0.0070(6) -0.0056(6)
C2 0.0298(10) 0.0146(8) 0.0404(12) 0.0000(7) 0.0048(8) -0.0064(7)
F1 0.0651(10) 0.0152(5) 0.0357(7) -0.0049(5) -0.0015(7) -0.0039(6)
C13 0.0230(8) 0.0220(8) 0.0136(7) -0.0038(6) -0.0006(6) 0.0015(6)
O1 0.0413(8) 0.0271(6) 0.0230(6) -0.0016(5) -0.0130(6) -0.0005(7)
C9 0.0112(7) 0.0130(7) 0.0136(6) 0.0006(5) -0.0008(5) -0.0022(5)
C4 0.0300(10) 0.0252(9) 0.0294(9) 0.0157(8) 0.0044(8) 0.0052(8)
C12 0.0244(9) 0.0157(8) 0.0254(8) 0.0002(6) 0.0009(7) 0.0086(7)
C10 0.0158(6) 0.0224(8) 0.0144(6) -0.0012(6) 0.0041(5) -0.0002(6)
C1 0.0308(10) 0.0195(8) 0.0302(10) -0.0102(7) 0.0028(8) -0.0063(7)
C5 0.0118(7) 0.0140(7) 0.0126(6) 0.0013(5) 0.0015(5) -0.0025(5)
C15 0.0303(9) 0.0174(7) 0.0203(8) -0.0029(6) -0.0019(7) -0.0013(7)
C8 0.0142(7) 0.0121(6) 0.0136(6) -0.0007(5) -0.0003(5) -0.0016(5)
F3 0.0526(9) 0.0371(7) 0.0274(6) 0.0044(5) -0.0147(6) 0.0070(7)
C11 0.0269(9) 0.0191(7) 0.0169(7) 0.0054(6) -0.0048(7) -0.0003(7)
C6 0.0160(7) 0.0115(7) 0.0140(7) 0.0029(5) -0.0017(6) -0.0018(5)
C3 0.0127(8) 0.0466(12) 0.0244(9) -0.0066(8) -0.0020(6) -0.0046(7)

loop_
_atom_type_symbol
_atom_type_description
_atom_type_scat_dispersion_real
_atom_type_scat_dispersion_imag
_atom_type_scat_source
C C 0.0033 0.0016 'International Tables Vol C Tables 4.2.6.8 and 6.1.1.4'
H H 0.0000 0.0000 'International Tables Vol C Tables 4.2.6.8 and 6.1.1.4'
Cl Cl 0.1484 0.1585 'International Tables Vol C Tables 4.2.6.8 and 6.1.1.4'
F F 0.0171 0.0103 'International Tables Vol C Tables 4.2.6.8 and 6.1.1.4'
N N 0.0061 0.0033 'International Tables Vol C Tables 4.2.6.8 and 6.1.1.4'
O O 0.0106 0.0060 'International Tables Vol C Tables 4.2.6.8 and 6.1.1.4'
Rh Rh -1.1178 0.9187 'International Tables Vol C Tables 4.2.6.8 and 6.1.1.4'
S S 0.1246 0.1234 'International Tables Vol C Tables 4.2.6.8 and 6.1.1.4'

loop_
_geom_angle_atom_site_label_1
_geom_angle_atom_site_label_2
_geom_angle_atom_site_label_3
_geom_angle
C7 Rh1 Cl1 94.12(4)
C7 Rh1 C9 64.91(6)
C7 Rh1 C8 39.14(6)
C7 Rh1 C6 38.39(6)
N2 Rh1 Cl1 88.16(4)
N2 Rh1 C7 158.96(7)
N2 Rh1 N1 81.02(6)
N2 Rh1 C9 97.06(6)
N2 Rh1 C8 119.86(6)
N2 Rh1 C6 145.15(6)
N1 Rh1 Cl1 92.24(4)
N1 Rh1 C7 119.71(6)
N1 Rh1 C9 141.32(6)
N1 Rh1 C8 158.35(6)
N1 Rh1 C6 94.92(6)
C9 Rh1 Cl1 126.41(4)
C5 Rh1 Cl1 158.39(4)
C5 Rh1 C7 65.66(6)
C5 Rh1 N2 107.94(6)
C5 Rh1 N1 104.20(6)
C5 Rh1 C9 39.36(6)
C5 Rh1 C8 65.72(6)
C5 Rh1 C6 39.26(6)
C8 Rh1 Cl1 93.98(4)
C8 Rh1 C9 38.42(6)
C6 Rh1 Cl1 126.67(5)
C6 Rh1 C9 64.91(6)
C6 Rh1 C8 64.90(6)
O2 S1 O3 115.22(10)
O2 S1 O1 115.05(10)
O2 S1 C15 103.51(10)
O3 S1 C15 102.78(8)
O1 S1 O3 114.49(9)
O1 S1 C15 103.43(9)
C12 C7 Rh1 125.58(12)
C8 C7 Rh1 70.60(8)
C8 C7 C12 125.07(15)
C6 C7 Rh1 70.96(9)
C6 C7 C12 126.87(15)
C6 C7 C8 108.03(14)
C2 N2 Rh1 107.74(12)
C4 N2 Rh1 117.29(12)
C4 N2 C2 111.31(16)
C1 N1 Rh1 108.47(11)
C3 N1 Rh1 116.55(11)
C3 N1 C1 111.72(15)
N2 C2 C1 107.90(15)
C14 C9 Rh1 127.43(12)
C5 C9 Rh1 68.97(8)
C5 C9 C14 125.22(14)
C8 C9 Rh1 70.64(9)
C8 C9 C14 126.34(14)
C8 C9 C5 108.41(14)
N1 C1 C2 109.16(15)
C9 C5 Rh1 71.67(9)
C9 C5 C10 125.86(14)
C10 C5 Rh1 127.94(11)
C6 C5 Rh1 71.56(9)
C6 C5 C9 107.00(13)
C6 C5 C10 126.70(14)
F2 C15 S1 111.12(13)
F2 C15 F1 107.60(16)
F2 C15 F3 107.68(15)
F1 C15 S1 111.24(13)
F3 C15 S1 111.17(14)
F3 C15 F1 107.86(16)
C7 C8 Rh1 70.26(9)
C7 C8 C13 124.61(14)
C13 C8 Rh1 127.32(12)
C9 C8 Rh1 70.94(9)
C9 C8 C7 107.82(13)
C9 C8 C13 127.45(15)
C7 C6 Rh1 70.64(9)
C7 C6 C5 108.61(13)
C7 C6 C11 125.72(15)
C5 C6 Rh1 69.18(9)
C5 C6 C11 125.64(15)
C11 C6 Rh1 127.60(12)

loop_
_geom_bond_atom_site_label_1
_geom_bond_atom_site_label_2
_geom_bond_distance
Rh1 Cl1 2.4064(4)
Rh1 C7 2.1600(14)
Rh1 N2 2.1425(14)
Rh1 N1 2.1576(14)
Rh1 C9 2.1686(15)
Rh1 C5 2.1324(15)
Rh1 C8 2.1646(16)
Rh1 C6 2.1642(16)
S1 O2 1.4405(16)
S1 O3 1.4465(14)
S1 O1 1.4451(15)
S1 C15 1.8206(19)
F2 C15 1.329(2)
C14 C9 1.495(2)
C7 C12 1.496(2)
C7 C8 1.449(2)
C7 C6 1.422(2)
N2 C2 1.486(3)
N2 C4 1.480(2)
N1 C1 1.489(2)
N1 C3 1.487(2)
C2 C1 1.507(3)
F1 C15 1.338(2)
C13 C8 1.494(2)
C9 C5 1.449(2)
C9 C8 1.426(2)
C10 C5 1.497(2)
C5 C6 1.444(2)
C15 F3 1.336(2)
C11 C6 1.496(2)

loop_
_geom_hbond_atom_site_label_D
_geom_hbond_atom_site_label_H
_geom_hbond_atom_site_label_A
_geom_hbond_distance_DH
_geom_hbond_distance_HA
_geom_hbond_distance_DA
_geom_hbond_angle_DHA
N1 H1 O1 1.00 2.15 3.060(2) 151.1

loop_
_geom_torsion_atom_site_label_1
_geom_torsion_atom_site_label_2
_geom_torsion_atom_site_label_3
_geom_torsion_atom_site_label_4
_geom_torsion
Rh1 C7 C8 C13 -122.35(16)
Rh1 C7 C8 C9 61.33(11)
Rh1 C7 C6 C5 -58.95(11)
Rh1 C7 C6 C11 122.96(17)
Rh1 N2 C2 C1 45.78(18)
Rh1 N1 C1 C2 38.02(18)
Rh1 C9 C5 C10 -124.03(16)
Rh1 C9 C5 C6 63.27(11)
Rh1 C9 C8 C7 -60.89(11)
Rh1 C9 C8 C13 122.92(17)
Rh1 C5 C6 C7 59.86(11)
Rh1 C5 C6 C11 -122.05(16)
C14 C9 C5 Rh1 121.72(16)
C14 C9 C5 C10 -2.3(3)
C14 C9 C5 C6 -175.01(15)
C14 C9 C8 Rh1 -122.77(17)
C14 C9 C8 C7 176.34(15)
C14 C9 C8 C13 0.1(3)
N2 C2 C1 N1 -56.6(2)
O2 S1 C15 F2 -179.72(13)
O2 S1 C15 F1 60.42(17)
O2 S1 C15 F3 -59.81(15)
O3 S1 C15 F2 -59.47(15)
O3 S1 C15 F1 -179.33(15)
O3 S1 C15 F3 60.44(15)
O1 S1 C15 F2 59.95(14)
O1 S1 C15 F1 -59.91(16)
O1 S1 C15 F3 179.86(13)
C9 C5 C6 Rh1 -63.34(10)
C9 C5 C6 C7 -3.49(18)
C9 C5 C6 C11 174.61(15)
C4 N2 C2 C1 175.68(16)
C12 C7 C8 Rh1 120.43(16)
C12 C7 C8 C13 -1.9(3)
C12 C7 C8 C9 -178.24(15)
C12 C7 C6 Rh1 -120.71(17)
C12 C7 C6 C5 -179.66(16)
C12 C7 C6 C11 2.3(3)
C10 C5 C6 Rh1 124.04(16)
C10 C5 C6 C7 -176.10(15)
C10 C5 C6 C11 2.0(3)
C5 C9 C8 Rh1 58.81(11)
C5 C9 C8 C7 -2.08(18)
C5 C9 C8 C13 -178.27(16)
C8 C7 C6 Rh1 61.19(10)
C8 C7 C6 C5 2.24(17)
C8 C7 C6 C11 -175.85(16)
C8 C9 C5 Rh1 -59.85(11)
C8 C9 C5 C10 176.12(15)
C8 C9 C5 C6 3.42(18)
C6 C7 C8 Rh1 -61.42(11)
C6 C7 C8 C13 176.23(15)
C6 C7 C8 C9 -0.10(17)
C3 N1 C1 C2 -91.80(19)
